data_7226100
loop_
_publ_author_name
'Guo, Yi-Lin'
'Li, Yu-Hsun'
'Chang, Hsuan-Hao'
'Kuo, Ting-Shen'
'Han, Jeng-Liang'

_publ_section_title
;
 Molecular sieve mediated sequential Knoevenagel
 condensation/decarboxylative Michael addition reaction: an efficient and
 mild condition for the synthesis of 3,3-disubstituted oxindoles with all
 carbon quaternary center
;
_journal_name_full 'RSC Adv.'
_journal_paper_doi 10.1039/C6RA16975A
_journal_year 2016
_chemical_compound_source Synthesized
_chemical_formula_moiety 'C19 H12 Br N3 O2'
_chemical_formula_sum 'C19 H12 Br N3 O2'
_chemical_formula_weight 394.23
_chemical_melting_point 388
_chemical_name_common ketone
_chemical_name_systematic 2-(5-bromo-2-oxo-3-(2-oxo-2-phenylethyl)indolin-3-yl)malononitrile
_space_group_IT_number 2
_symmetry_cell_setting triclinic
_symmetry_space_group_name_Hall '-P 1'
_symmetry_space_group_name_H-M 'P -1'
_atom_sites_solution_hydrogens geom
_atom_sites_solution_primary direct
_atom_sites_solution_secondary difmap
_audit_creation_method SHELXL-97
_audit_update_record
;
2016-05-23 deposited with the CCDC.
2016-08-02 downloaded from the CCDC.
;
_cell_angle_alpha 72.6120(10)
_cell_angle_beta 68.3510(10)
_cell_angle_gamma 78.5860(10)
_cell_formula_units_Z 2
_cell_length_a 8.9365(8)
_cell_length_b 10.0229(9)
_cell_length_c 10.5846(10)
_cell_measurement_reflns_used 3615
_cell_measurement_temperature 296(2)
_cell_measurement_theta_max 24.94
_cell_measurement_theta_min 2.46
_cell_volume 836.80(13)
_computing_molecular_graphics 'Ortep-3 for Windows (Farrugia, 1997)'
_computing_publication_material 'WinGX publication routines (Farrugia, 1999)'
_computing_structure_refinement 'SHELXL-97 (Sheldrick, 1997)'
_computing_structure_solution 'SHELXS-86 (Sheldrick, 1986)'
_diffrn_ambient_temperature 296(2)
_diffrn_measured_fraction_theta_full 0.990
_diffrn_measured_fraction_theta_max 0.990
_diffrn_measurement_device_type 'Bruker APEX2'
_diffrn_radiation_monochromator graphite
_diffrn_radiation_source 'fine-focus sealed tube'
_diffrn_radiation_type MoK\a
_diffrn_radiation_wavelength 0.71073
_diffrn_reflns_av_R_equivalents 0.0223
_diffrn_reflns_av_sigmaI/netI 0.0282
_diffrn_reflns_limit_h_max 9
_diffrn_reflns_limit_h_min -10
_diffrn_reflns_limit_k_max 11
_diffrn_reflns_limit_k_min -11
_diffrn_reflns_limit_l_max 12
_diffrn_reflns_limit_l_min -12
_diffrn_reflns_number 7437
_diffrn_reflns_theta_full 25.08
_diffrn_reflns_theta_max 25.08
_diffrn_reflns_theta_min 2.14
_exptl_absorpt_coefficient_mu 2.474
_exptl_absorpt_correction_T_max 0.7726
_exptl_absorpt_correction_T_min 0.5442
_exptl_absorpt_correction_type multi-scan
_exptl_crystal_colour colorless
_exptl_crystal_density_diffrn 1.565
_exptl_crystal_density_method 'not measured'
_exptl_crystal_description prism
_exptl_crystal_F_000 396
_exptl_crystal_size_max 0.28
_exptl_crystal_size_mid 0.25
_exptl_crystal_size_min 0.11
_refine_diff_density_max 0.202
_refine_diff_density_min -0.364
_refine_diff_density_rms 0.040
_refine_ls_extinction_method none
_refine_ls_goodness_of_fit_ref 1.037
_refine_ls_hydrogen_treatment constr
_refine_ls_matrix_type full
_refine_ls_number_parameters 226
_refine_ls_number_reflns 2952
_refine_ls_number_restraints 0
_refine_ls_restrained_S_all 1.037
_refine_ls_R_factor_all 0.0380
_refine_ls_R_factor_gt 0.0283
_refine_ls_shift/su_max 0.000
_refine_ls_shift/su_mean 0.000
_refine_ls_structure_factor_coef Fsqd
_refine_ls_weighting_details 'calc w=1/[\s^2^(Fo^2^)+(0.0268P)^2^+0.3259P] where P=(Fo^2^+2Fc^2^)/3'
_refine_ls_weighting_scheme calc
_refine_ls_wR_factor_gt 0.0624
_refine_ls_wR_factor_ref 0.0658
_reflns_number_gt 2521
_reflns_number_total 2952
_reflns_threshold_expression >2sigma(I)
_cod_data_source_file c6ra16975a2.cif
_cod_data_source_block a18075
_cod_database_code 7226100

loop_
_symmetry_equiv_pos_as_xyz
'x, y, z'
'-x, -y, -z'

loop_
_atom_site_label
_atom_site_type_symbol
_atom_site_fract_x
_atom_site_fract_y
_atom_site_fract_z
_atom_site_U_iso_or_equiv
_atom_site_adp_type
_atom_site_occupancy
_atom_site_symmetry_multiplicity
_atom_site_calc_flag
_atom_site_refinement_flags
C1 C 1.3238(2) 0.2024(2) 0.5720(2) 0.0368(5) Uani 1 1 d .
C2 C 1.3644(2) 0.0703(2) 0.6457(2) 0.0409(5) Uani 1 1 d .
H2 H 1.4725 0.0346 0.6271 0.049 Uiso 1 1 calc R
C3 C 1.2449(2) -0.0095(2) 0.7475(2) 0.0387(5) Uani 1 1 d .
H3 H 1.2709 -0.0986 0.7983 0.046 Uiso 1 1 calc R
C4 C 1.0861(2) 0.0471(2) 0.77128(19) 0.0303(4) Uani 1 1 d .
C5 C 1.0459(2) 0.18026(19) 0.69527(19) 0.0271(4) Uani 1 1 d .
C6 C 1.1647(2) 0.2599(2) 0.5951(2) 0.0309(4) Uani 1 1 d .
H6 H 1.1392 0.3495 0.5447 0.037 Uiso 1 1 calc R
C7 C 0.8646(2) 0.21155(19) 0.74544(19) 0.0270(4) Uani 1 1 d .
C8 C 0.8118(2) 0.0816(2) 0.8699(2) 0.0302(4) Uani 1 1 d .
C9 C 0.7876(2) 0.2070(2) 0.6357(2) 0.0323(4) Uani 1 1 d .
H9 H 0.6713 0.2343 0.6732 0.039 Uiso 1 1 calc R
C10 C 0.8068(3) 0.0660(3) 0.6134(2) 0.0392(5) Uani 1 1 d .
C11 C 0.8530(3) 0.3101(2) 0.5014(2) 0.0379(5) Uani 1 1 d .
C12 C 0.7985(2) 0.35019(19) 0.78887(19) 0.0300(4) Uani 1 1 d .
H12A H 0.8434 0.4270 0.7101 0.036 Uiso 1 1 calc R
H12B H 0.6820 0.3626 0.8107 0.036 Uiso 1 1 calc R
C13 C 0.8367(2) 0.3579(2) 0.91384(19) 0.0294(4) Uani 1 1 d .
C14 C 0.7746(2) 0.4850(2) 0.96931(19) 0.0302(4) Uani 1 1 d .
C15 C 0.7039(3) 0.6058(2) 0.8985(2) 0.0448(5) Uani 1 1 d .
H15 H 0.6936 0.6087 0.8135 0.054 Uiso 1 1 calc R
C16 C 0.6490(3) 0.7215(2) 0.9543(3) 0.0526(6) Uani 1 1 d .
H16 H 0.6026 0.8024 0.9062 0.063 Uiso 1 1 calc R
C17 C 0.6624(3) 0.7180(2) 1.0800(2) 0.0472(6) Uani 1 1 d .
H17 H 0.6248 0.7962 1.1172 0.057 Uiso 1 1 calc R
C18 C 0.7314(3) 0.5992(3) 1.1511(2) 0.0485(6) Uani 1 1 d .
H18 H 0.7398 0.5970 1.2367 0.058 Uiso 1 1 calc R
C19 C 0.7884(3) 0.4829(2) 1.0964(2) 0.0395(5) Uani 1 1 d .
H19 H 0.8361 0.4031 1.1447 0.047 Uiso 1 1 calc R
N1 N 0.9059(3) 0.3919(2) 0.4014(2) 0.0575(5) Uani 1 1 d .
N2 N 0.8151(3) -0.0444(2) 0.6026(2) 0.0626(6) Uani 1 1 d .
N3 N 0.94535(19) -0.00995(16) 0.87005(17) 0.0334(4) Uani 1 1 d .
H3' H 0.9447 -0.0957 0.9271 0.040 Uiso 1 1 d R
O1 O 0.67358(17) 0.06563(15) 0.94665(15) 0.0438(4) Uani 1 1 d .
O2 O 0.91366(18) 0.25901(14) 0.96969(15) 0.0416(4) Uani 1 1 d .
Br1 Br 1.48924(3) 0.31175(3) 0.43287(3) 0.06004(12) Uani 1 1 d .

loop_
_atom_site_aniso_label
_atom_site_aniso_U_11
_atom_site_aniso_U_22
_atom_site_aniso_U_33
_atom_site_aniso_U_23
_atom_site_aniso_U_13
_atom_site_aniso_U_12
C1 0.0311(11) 0.0486(14) 0.0358(11) -0.0185(10) -0.0092(9) -0.0067(9)
C2 0.0299(11) 0.0530(14) 0.0433(12) -0.0203(11) -0.0154(9) 0.0078(10)
C3 0.0372(12) 0.0382(12) 0.0420(12) -0.0129(10) -0.0192(9) 0.0103(9)
C4 0.0326(10) 0.0303(11) 0.0314(10) -0.0127(8) -0.0129(8) 0.0015(8)
C5 0.0296(10) 0.0283(10) 0.0286(9) -0.0119(8) -0.0136(8) 0.0008(8)
C6 0.0337(11) 0.0310(11) 0.0331(10) -0.0112(8) -0.0145(8) -0.0029(8)
C7 0.0266(9) 0.0255(10) 0.0314(10) -0.0084(8) -0.0129(8) 0.0004(8)
C8 0.0329(11) 0.0256(10) 0.0353(10) -0.0111(8) -0.0130(9) -0.0008(8)
C9 0.0302(10) 0.0332(11) 0.0385(11) -0.0121(9) -0.0169(8) 0.0015(8)
C10 0.0390(12) 0.0441(14) 0.0427(12) -0.0146(10) -0.0180(9) -0.0074(10)
C11 0.0440(12) 0.0383(12) 0.0415(12) -0.0108(10) -0.0263(10) -0.0017(10)
C12 0.0316(10) 0.0248(10) 0.0339(10) -0.0076(8) -0.0138(8) 0.0024(8)
C13 0.0285(10) 0.0250(10) 0.0319(10) -0.0052(8) -0.0091(8) -0.0008(8)
C14 0.0306(10) 0.0269(10) 0.0325(10) -0.0080(8) -0.0094(8) -0.0024(8)
C15 0.0583(14) 0.0354(12) 0.0391(12) -0.0140(10) -0.0183(10) 0.0101(10)
C16 0.0635(16) 0.0314(13) 0.0541(14) -0.0106(11) -0.0174(12) 0.0108(11)
C17 0.0490(13) 0.0346(13) 0.0553(14) -0.0234(11) -0.0049(11) -0.0035(10)
C18 0.0590(15) 0.0498(15) 0.0461(13) -0.0265(11) -0.0172(11) -0.0042(12)
C19 0.0463(12) 0.0351(12) 0.0418(12) -0.0116(10) -0.0196(10) -0.0010(10)
N1 0.0758(15) 0.0504(13) 0.0500(12) -0.0009(10) -0.0317(11) -0.0105(11)
N2 0.0819(16) 0.0519(14) 0.0687(15) -0.0258(11) -0.0303(12) -0.0115(12)
N3 0.0368(9) 0.0220(8) 0.0373(9) -0.0037(7) -0.0130(7) 0.0025(7)
O1 0.0327(8) 0.0368(8) 0.0501(9) -0.0051(7) -0.0054(7) -0.0027(6)
O2 0.0556(9) 0.0292(8) 0.0446(8) -0.0095(7) -0.0286(7) 0.0096(7)
Br1 0.03595(15) 0.0746(2) 0.06215(18) -0.01056(13) -0.00636(11) -0.01822(12)

loop_
_atom_type_symbol
_atom_type_description
_atom_type_scat_dispersion_real
_atom_type_scat_dispersion_imag
_atom_type_scat_source
C C 0.0033 0.0016 'International Tables Vol C Tables 4.2.6.8 and 6.1.1.4'
H H 0.0000 0.0000 'International Tables Vol C Tables 4.2.6.8 and 6.1.1.4'
N N 0.0061 0.0033 'International Tables Vol C Tables 4.2.6.8 and 6.1.1.4'
O O 0.0106 0.0060 'International Tables Vol C Tables 4.2.6.8 and 6.1.1.4'
Br Br -0.2901 2.4595 'International Tables Vol C Tables 4.2.6.8 and 6.1.1.4'

loop_
_geom_angle_atom_site_label_1
_geom_angle_atom_site_label_2
_geom_angle_atom_site_label_3
_geom_angle
C2 C1 C6 122.14(19)
C2 C1 Br1 119.88(15)
C6 C1 Br1 117.98(16)
C1 C2 C3 120.21(19)
C1 C2 H2 119.9
C3 C2 H2 119.9
C4 C3 C2 118.03(19)
C4 C3 H3 121.0
C2 C3 H3 121.0
C3 C4 C5 121.41(18)
C3 C4 N3 128.93(18)
C5 C4 N3 109.64(16)
C6 C5 C4 120.53(18)
C6 C5 C7 130.84(17)
C4 C5 C7 108.62(16)
C5 C6 C1 117.68(19)
C5 C6 H6 121.2
C1 C6 H6 121.2
C5 C7 C12 116.44(15)
C5 C7 C8 101.87(14)
C12 C7 C8 112.28(15)
C5 C7 C9 112.38(15)
C12 C7 C9 107.60(15)
C8 C7 C9 105.76(15)
O1 C8 N3 127.76(18)
O1 C8 C7 124.75(17)
N3 C8 C7 107.40(15)
C10 C9 C11 110.68(17)
C10 C9 C7 112.80(16)
C11 C9 C7 110.94(16)
C10 C9 H9 107.4
C11 C9 H9 107.4
C7 C9 H9 107.4
N2 C10 C9 176.4(2)
N1 C11 C9 176.9(2)
C13 C12 C7 113.67(15)
C13 C12 H12A 108.8
C7 C12 H12A 108.8
C13 C12 H12B 108.8
C7 C12 H12B 108.8
H12A C12 H12B 107.7
O2 C13 C14 121.18(18)
O2 C13 C12 119.87(17)
C14 C13 C12 118.92(16)
C15 C14 C19 119.00(19)
C15 C14 C13 122.39(18)
C19 C14 C13 118.61(18)
C16 C15 C14 120.1(2)
C16 C15 H15 120.0
C14 C15 H15 120.0
C17 C16 C15 120.4(2)
C17 C16 H16 119.8
C15 C16 H16 119.8
C16 C17 C18 120.0(2)
C16 C17 H17 120.0
C18 C17 H17 120.0
C17 C18 C19 120.4(2)
C17 C18 H18 119.8
C19 C18 H18 119.8
C18 C19 C14 120.0(2)
C18 C19 H19 120.0
C14 C19 H19 120.0
C8 N3 C4 111.97(16)
C8 N3 H3' 124.4
C4 N3 H3' 123.6

loop_
_geom_bond_atom_site_label_1
_geom_bond_atom_site_label_2
_geom_bond_distance
C1 C2 1.376(3)
C1 C6 1.384(3)
C1 Br1 1.904(2)
C2 C3 1.384(3)
C2 H2 0.9300
C3 C4 1.379(3)
C3 H3 0.9300
C4 C5 1.392(3)
C4 N3 1.400(2)
C5 C6 1.374(3)
C5 C7 1.507(3)
C6 H6 0.9300
C7 C12 1.532(3)
C7 C8 1.554(3)
C7 C9 1.567(3)
C8 O1 1.213(2)
C8 N3 1.354(2)
C9 C10 1.469(3)
C9 C11 1.476(3)
C9 H9 0.9800
C10 N2 1.131(3)
C11 N1 1.133(3)
C12 C13 1.509(3)
C12 H12A 0.9700
C12 H12B 0.9700
C13 O2 1.218(2)
C13 C14 1.484(3)
C14 C15 1.389(3)
C14 C19 1.390(3)
C15 C16 1.380(3)
C15 H15 0.9300
C16 C17 1.369(3)
C16 H16 0.9300
C17 C18 1.370(3)
C17 H17 0.9300
C18 C19 1.380(3)
C18 H18 0.9300
C19 H19 0.9300
N3 H3' 0.8901
